data_2021327
loop_
_publ_author_name
'Purandara, H.'
'Foro, Sabine'
'Thimme Gowda, B.'

_publ_section_title
;
 Comparison of the crystal structures and Hirshfeld surface analysis of
 five <i>N</i>-(4-methylbenzenesulfonyl)glycine hydrazone derivatives
;
_journal_coeditor_code CU3132
_journal_issue 11
_journal_name_full 'Acta Crystallographica Section C'
_journal_page_first 1553
_journal_page_last 1560
_journal_paper_doi 10.1107/S2053229618014420
_journal_volume 74
_journal_year 2018
_chemical_formula_iupac 'C18 H22 N4 O3 S'
_chemical_formula_moiety 'C18 H22 N4 O3 S'
_chemical_formula_sum 'C18 H22 N4 O3 S'
_chemical_formula_weight 374.45
_chemical_name_systematic
(<i>E</i>)-<i>N</i>-(2-{2-[4-(Dimethylamino)benzylidene]hydrazinyl}-2-oxoethyl)-4-methylbenzene-sulfonamide
_space_group_crystal_system triclinic
_space_group_IT_number 2
_space_group_name_Hall '-P 1'
_space_group_name_H-M_alt 'P -1'
_symmetry_space_group_name_Hall '-P 1'
_symmetry_space_group_name_H-M 'P -1'
_atom_sites_solution_hydrogens mixed
_audit_creation_method SHELXL-2014/6
_cell_angle_alpha 87.37(2)
_cell_angle_beta 81.44(2)
_cell_angle_gamma 74.42(2)
_cell_formula_units_Z 2
_cell_length_a 6.9310(10)
_cell_length_b 11.076(2)
_cell_length_c 12.935(3)
_cell_measurement_reflns_used 1366
_cell_measurement_temperature 293(2)
_cell_measurement_theta_max 27.73
_cell_measurement_theta_min 3.17
_cell_volume 945.8(3)
_computing_cell_refinement
;
CrysAlis RED (Oxford Diffraction, 2009)
;
_computing_data_collection
;
CrysAlis CCD (Oxford Diffraction, 2009)
;
_computing_data_reduction
;
CrysAlis RED (Oxford Diffraction, 2009)
;
_computing_molecular_graphics
;
PLATON (Spek, 2009)
;
_computing_publication_material
;
SHELXL2014 (Sheldrick, 2015)
;
_computing_structure_refinement
;
SHELXL2014 (Sheldrick, 2015)
;
_computing_structure_solution
;
SHELXS2014 (Sheldrick, 2008)
;
_diffrn_ambient_temperature 293(2)
_diffrn_measured_fraction_theta_full 0.966
_diffrn_measured_fraction_theta_max 0.965
_diffrn_measurement_device_type
;
Oxford Diffraction Xcalibur single crystal X-ray diffractometer
with Sapphire CCD detector
;
_diffrn_measurement_method
;
Rotation method data acquisition using omega scans
;
_diffrn_radiation_monochromator graphite
_diffrn_radiation_source 'fine-focus sealed tube'
_diffrn_radiation_type MoK\a
_diffrn_radiation_wavelength 0.71073
_diffrn_reflns_av_R_equivalents 0.0406
_diffrn_reflns_av_unetI/netI 0.0942
_diffrn_reflns_limit_h_max 8
_diffrn_reflns_limit_h_min -8
_diffrn_reflns_limit_k_max 13
_diffrn_reflns_limit_k_min -13
_diffrn_reflns_limit_l_max 15
_diffrn_reflns_limit_l_min -15
_diffrn_reflns_number 5774
_diffrn_reflns_theta_full 25.242
_diffrn_reflns_theta_max 25.349
_diffrn_reflns_theta_min 3.167
_exptl_absorpt_coefficient_mu 0.196
_exptl_absorpt_correction_T_max 0.992
_exptl_absorpt_correction_T_min 0.947
_exptl_absorpt_correction_type multi-scan
_exptl_absorpt_process_details
;
(CrysAlis RED; Oxford Diffraction, 2009)
;
_exptl_crystal_colour colourless
_exptl_crystal_density_diffrn 1.315
_exptl_crystal_description plate
_exptl_crystal_F_000 396
_exptl_crystal_size_max 0.280
_exptl_crystal_size_mid 0.240
_exptl_crystal_size_min 0.040
_refine_diff_density_max 0.173
_refine_diff_density_min -0.176
_refine_ls_extinction_method none
_refine_ls_goodness_of_fit_ref 1.143
_refine_ls_hydrogen_treatment mixed
_refine_ls_matrix_type full
_refine_ls_number_parameters 244
_refine_ls_number_reflns 3353
_refine_ls_number_restraints 3
_refine_ls_restrained_S_all 1.144
_refine_ls_R_factor_all 0.1799
_refine_ls_R_factor_gt 0.0823
_refine_ls_shift/su_max 0.000
_refine_ls_shift/su_mean 0.000
_refine_ls_structure_factor_coef Fsqd
_refine_ls_weighting_details 'w=1/[\s^2^(Fo^2^)+(0.0434P)^2^+0.0365P] where P=(Fo^2^+2Fc^2^)/3'
_refine_ls_weighting_scheme calc
_refine_ls_wR_factor_gt 0.1219
_refine_ls_wR_factor_ref 0.1460
_reflns_number_gt 1688
_reflns_number_total 3353
_reflns_threshold_expression 'I > 2\s(I)'
_cod_data_source_file cu3132sup1.cif
_cod_data_source_block IV
_cod_database_code 2021327
_shelx_space_group_comment
;
The symmetry employed for this shelxl refinement is uniquely defined
by the following loop, which should always be used as a source of
symmetry information in preference to the above space-group names.
They are only intended as comments.
;
_shelx_estimated_absorpt_t_min 0.947
_shelx_estimated_absorpt_t_max 0.992
_shelxl_version_number 2014/6

loop_
_space_group_symop_operation_xyz
'x, y, z'
'-x, -y, -z'

loop_
_atom_site_type_symbol
_atom_site_label
_atom_site_fract_x
_atom_site_fract_y
_atom_site_fract_z
_atom_site_U_iso_or_equiv
_atom_site_adp_type
_atom_site_calc_flag
_atom_site_occupancy
C C1 0.4968(6) 0.4649(3) 0.2674(3) 0.0567(11) Uani d 1
C C2 0.4537(7) 0.4330(4) 0.1735(4) 0.0735(13) Uani d 1
H H2 0.3204 0.4401 0.1645 0.088 Uiso calc 1
C C3 0.6067(9) 0.3911(4) 0.0936(4) 0.0817(15) Uani d 1
H H3 0.5751 0.3700 0.0306 0.098 Uiso calc 1
C C4 0.8060(8) 0.3790(4) 0.1029(4) 0.0728(13) Uani d 1
C C5 0.8455(8) 0.4135(5) 0.1966(5) 0.0874(15) Uani d 1
H H5 0.9785 0.4086 0.2046 0.105 Uiso calc 1
C C6 0.6957(8) 0.4548(4) 0.2785(4) 0.0776(14) Uani d 1
H H6 0.7276 0.4760 0.3414 0.093 Uiso calc 1
C C7 0.2189(6) 0.2955(4) 0.4156(3) 0.0678(12) Uani d 1
H H7A 0.2276 0.2956 0.3401 0.081 Uiso calc 1
H H7B 0.0780 0.3086 0.4455 0.081 Uiso calc 1
C C8 0.3422(6) 0.1716(4) 0.4525(3) 0.0559(11) Uani d 1
C C9 0.0781(6) -0.0230(4) 0.3656(3) 0.0587(11) Uani d 1
H H9 0.1537 -0.0957 0.3943 0.070 Uiso calc 1
C C10 -0.0821(6) -0.0319(4) 0.3087(3) 0.0516(10) Uani d 1
C C11 -0.1155(6) -0.1479(4) 0.2963(3) 0.0605(11) Uani d 1
H H11 -0.0325 -0.2186 0.3241 0.073 Uiso calc 1
C C12 -0.2663(6) -0.1619(4) 0.2447(3) 0.0635(12) Uani d 1
H H12 -0.2834 -0.2415 0.2379 0.076 Uiso calc 1
C C13 -0.3949(6) -0.0588(4) 0.2021(3) 0.0595(11) Uani d 1
C C14 -0.3584(6) 0.0579(4) 0.2128(3) 0.0661(12) Uani d 1
H H14 -0.4393 0.1285 0.1840 0.079 Uiso calc 1
C C15 -0.2068(6) 0.0710(4) 0.2646(3) 0.0618(12) Uani d 1
H H15 -0.1869 0.1501 0.2704 0.074 Uiso calc 1
C C16 0.9745(8) 0.3300(5) 0.0144(4) 0.1084(18) Uani d 1
H H16A 0.9441 0.3764 -0.0483 0.163 Uiso calc 1
H H16B 0.9868 0.2429 0.0036 0.163 Uiso calc 1
H H16C 1.0995 0.3395 0.0318 0.163 Uiso calc 1
C C17 -0.5904(7) -0.1930(5) 0.1474(4) 0.1037(18) Uani d 1
H H17A -0.6108 -0.2263 0.2168 0.156 Uiso calc 1
H H17B -0.4769 -0.2490 0.1070 0.156 Uiso calc 1
H H17C -0.7094 -0.1843 0.1150 0.156 Uiso calc 1
C C18 -0.6898(7) 0.0372(5) 0.1135(4) 0.0934(16) Uani d 1
H H18A -0.6170 0.0770 0.0596 0.140 Uiso calc 1
H H18B -0.7507 0.0950 0.1697 0.140 Uiso calc 1
H H18C -0.7934 0.0118 0.0854 0.140 Uiso calc 1
N N1 0.2971(5) 0.3960(3) 0.4481(3) 0.0657(10) Uani d 1
H H1N 0.396(4) 0.371(4) 0.480(3) 0.079 Uiso d 1
N N2 0.2812(5) 0.0705(3) 0.4335(3) 0.0601(10) Uani d 1
H H2N 0.351(5) -0.002(2) 0.455(3) 0.072 Uiso d 1
N N3 0.1207(5) 0.0814(3) 0.3783(3) 0.0583(9) Uani d 1
N N4 -0.5515(6) -0.0720(4) 0.1526(3) 0.0807(11) Uani d 1
O O1 0.1148(4) 0.5467(2) 0.3287(2) 0.0788(9) Uani d 1
O O2 0.3534(4) 0.6048(2) 0.4299(2) 0.0804(9) Uani d 1
O O3 0.4883(4) 0.1648(2) 0.4977(2) 0.0680(8) Uani d 1
S S1 0.30085(18) 0.51416(10) 0.37183(10) 0.0659(4) Uani d 1

loop_
_atom_site_aniso_label
_atom_site_aniso_U_11
_atom_site_aniso_U_22
_atom_site_aniso_U_33
_atom_site_aniso_U_12
_atom_site_aniso_U_13
_atom_site_aniso_U_23
C1 0.071(3) 0.042(2) 0.066(3) -0.020(2) -0.029(3) 0.003(2)
C2 0.074(3) 0.077(3) 0.082(4) -0.030(3) -0.032(3) -0.003(3)
C3 0.094(4) 0.088(4) 0.074(4) -0.033(3) -0.032(4) -0.007(3)
C4 0.088(4) 0.059(3) 0.073(4) -0.024(3) -0.011(3) 0.003(3)
C5 0.076(4) 0.108(4) 0.087(4) -0.034(3) -0.023(4) 0.000(3)
C6 0.086(4) 0.090(4) 0.071(4) -0.038(3) -0.031(3) -0.001(3)
C7 0.080(3) 0.055(3) 0.078(3) -0.028(2) -0.020(3) -0.002(2)
C8 0.069(3) 0.053(3) 0.050(3) -0.025(2) -0.007(2) -0.002(2)
C9 0.068(3) 0.053(3) 0.056(3) -0.018(2) -0.008(2) -0.002(2)
C10 0.056(3) 0.049(3) 0.050(3) -0.017(2) -0.005(2) -0.005(2)
C11 0.067(3) 0.049(3) 0.068(3) -0.017(2) -0.014(3) -0.003(2)
C12 0.074(3) 0.050(3) 0.071(3) -0.025(2) -0.003(3) -0.014(2)
C13 0.060(3) 0.064(3) 0.058(3) -0.022(3) -0.003(2) -0.009(2)
C14 0.066(3) 0.055(3) 0.077(3) -0.016(2) -0.011(3) 0.006(2)
C15 0.068(3) 0.044(3) 0.078(3) -0.025(2) -0.005(3) 0.000(2)
C16 0.109(4) 0.116(5) 0.096(4) -0.026(3) -0.006(4) -0.005(4)
C17 0.082(3) 0.110(4) 0.133(5) -0.043(3) -0.015(3) -0.043(4)
C18 0.072(3) 0.134(5) 0.075(4) -0.024(3) -0.016(3) 0.001(3)
N1 0.085(3) 0.050(2) 0.071(3) -0.023(2) -0.028(2) 0.0001(19)
N2 0.069(3) 0.051(2) 0.067(3) -0.0207(19) -0.023(2) 0.0010(19)
N3 0.067(2) 0.057(2) 0.058(2) -0.0253(18) -0.010(2) -0.0045(18)
N4 0.073(3) 0.087(3) 0.091(3) -0.028(2) -0.024(2) -0.005(2)
O1 0.0741(17) 0.0577(18) 0.107(3) -0.0083(15) -0.0369(16) -0.0026(17)
O2 0.106(2) 0.0501(18) 0.096(2) -0.0249(16) -0.0373(19) -0.0178(16)
O3 0.077(2) 0.0608(19) 0.077(2) -0.0268(16) -0.0317(18) -0.0012(16)
S1 0.0777(8) 0.0441(7) 0.0820(9) -0.0150(6) -0.0313(7) -0.0053(6)

loop_
_atom_type_symbol
_atom_type_description
_atom_type_scat_dispersion_real
_atom_type_scat_dispersion_imag
_atom_type_scat_source
C C 0.0033 0.0016 'International Tables Vol C Tables 4.2.6.8 and 6.1.1.4'
H H 0.0000 0.0000 'International Tables Vol C Tables 4.2.6.8 and 6.1.1.4'
N N 0.0061 0.0033 'International Tables Vol C Tables 4.2.6.8 and 6.1.1.4'
O O 0.0106 0.0060 'International Tables Vol C Tables 4.2.6.8 and 6.1.1.4'
S S 0.1246 0.1234 'International Tables Vol C Tables 4.2.6.8 and 6.1.1.4'

loop_
_geom_angle_atom_site_label_1
_geom_angle_atom_site_label_2
_geom_angle_atom_site_label_3
_geom_angle
C2 C1 C6 119.0(5)
C2 C1 S1 120.0(4)
C6 C1 S1 121.0(4)
C3 C2 C1 119.9(4)
C3 C2 H2 120.1
C1 C2 H2 120.1
C2 C3 C4 122.3(5)
C2 C3 H3 118.8
C4 C3 H3 118.8
C3 C4 C5 116.9(5)
C3 C4 C16 121.8(5)
C5 C4 C16 121.4(5)
C6 C5 C4 122.2(5)
C6 C5 H5 118.9
C4 C5 H5 118.9
C5 C6 C1 119.7(4)
C5 C6 H6 120.1
C1 C6 H6 120.1
N1 C7 C8 109.0(3)
N1 C7 H7A 109.9
C8 C7 H7A 109.9
N1 C7 H7B 109.9
C8 C7 H7B 109.9
H7A C7 H7B 108.3
O3 C8 N2 122.6(4)
O3 C8 C7 121.5(3)
N2 C8 C7 115.9(4)
N3 C9 C10 122.9(4)
N3 C9 H9 118.6
C10 C9 H9 118.6
C11 C10 C15 117.2(4)
C11 C10 C9 119.5(4)
C15 C10 C9 123.3(4)
C12 C11 C10 122.1(4)
C12 C11 H11 118.9
C10 C11 H11 118.9
C11 C12 C13 121.0(4)
C11 C12 H12 119.5
C13 C12 H12 119.5
N4 C13 C12 121.2(4)
N4 C13 C14 122.0(4)
C12 C13 C14 116.7(4)
C15 C14 C13 121.8(4)
C15 C14 H14 119.1
C13 C14 H14 119.1
C14 C15 C10 121.0(4)
C14 C15 H15 119.5
C10 C15 H15 119.5
C4 C16 H16A 109.5
C4 C16 H16B 109.5
H16A C16 H16B 109.5
C4 C16 H16C 109.5
H16A C16 H16C 109.5
H16B C16 H16C 109.5
N4 C17 H17A 109.5
N4 C17 H17B 109.5
H17A C17 H17B 109.5
N4 C17 H17C 109.5
H17A C17 H17C 109.5
H17B C17 H17C 109.5
N4 C18 H18A 109.5
N4 C18 H18B 109.5
H18A C18 H18B 109.5
N4 C18 H18C 109.5
H18A C18 H18C 109.5
H18B C18 H18C 109.5
C7 N1 S1 119.3(3)
C7 N1 H1N 114(3)
S1 N1 H1N 116(3)
C8 N2 N3 120.8(3)
C8 N2 H2N 117(3)
N3 N2 H2N 122(3)
C9 N3 N2 114.4(3)
C13 N4 C17 120.4(4)
C13 N4 C18 120.4(4)
C17 N4 C18 119.0(4)
O1 S1 O2 120.08(18)
O1 S1 N1 107.07(17)
O2 S1 N1 106.80(19)
O1 S1 C1 107.0(2)
O2 S1 C1 107.52(19)
N1 S1 C1 107.87(18)

loop_
_geom_bond_atom_site_label_1
_geom_bond_atom_site_label_2
_geom_bond_distance
C1 C2 1.376(5)
C1 C6 1.381(5)
C1 S1 1.758(4)
C2 C3 1.365(6)
C2 H2 0.9300
C3 C4 1.374(6)
C3 H3 0.9300
C4 C5 1.374(6)
C4 C16 1.512(6)
C5 C6 1.368(6)
C5 H5 0.9300
C6 H6 0.9300
C7 N1 1.465(4)
C7 C8 1.507(5)
C7 H7A 0.9700
C7 H7B 0.9700
C8 O3 1.226(4)
C8 N2 1.343(5)
C9 N3 1.291(4)
C9 C10 1.446(5)
C9 H9 0.9300
C10 C11 1.386(5)
C10 C15 1.389(5)
C11 C12 1.366(5)
C11 H11 0.9300
C12 C13 1.395(5)
C12 H12 0.9300
C13 N4 1.382(5)
C13 C14 1.398(5)
C14 C15 1.369(5)
C14 H14 0.9300
C15 H15 0.9300
C16 H16A 0.9600
C16 H16B 0.9600
C16 H16C 0.9600
C17 N4 1.443(5)
C17 H17A 0.9600
C17 H17B 0.9600
C17 H17C 0.9600
C18 N4 1.449(5)
C18 H18A 0.9600
C18 H18B 0.9600
C18 H18C 0.9600
N1 S1 1.606(4)
N1 H1N 0.828(18)
N2 N3 1.385(4)
N2 H2N 0.875(18)
O1 S1 1.432(3)
O2 S1 1.433(3)

loop_
_geom_hbond_atom_site_label_D
_geom_hbond_atom_site_label_H
_geom_hbond_atom_site_label_A
_geom_hbond_site_symmetry_A
_geom_hbond_distance_DH
_geom_hbond_distance_HA
_geom_hbond_distance_DA
_geom_hbond_angle_DHA
N1 H1N O3 . 0.828(18) 2.21(4) 2.647(4) 113(3)
N1 H1N O2 2_666 0.828(18) 2.31(2) 3.079(4) 154(4)
N2 H2N O3 2_656 0.875(18) 1.974(19) 2.848(4) 179(4)
C11 H11 O1 1_545 0.93 2.53 3.366(5) 150.3

loop_
_geom_torsion_atom_site_label_1
_geom_torsion_atom_site_label_2
_geom_torsion_atom_site_label_3
_geom_torsion_atom_site_label_4
_geom_torsion
C6 C1 C2 C3 0.6(6)
S1 C1 C2 C3 -178.0(3)
C1 C2 C3 C4 0.0(7)
C2 C3 C4 C5 -1.2(7)
C2 C3 C4 C16 178.8(4)
C3 C4 C5 C6 1.8(7)
C16 C4 C5 C6 -178.2(4)
C4 C5 C6 C1 -1.2(7)
C2 C1 C6 C5 0.0(6)
S1 C1 C6 C5 178.6(3)
N1 C7 C8 O3 -3.1(5)
N1 C7 C8 N2 176.5(3)
N3 C9 C10 C11 178.5(4)
N3 C9 C10 C15 -1.4(6)
C15 C10 C11 C12 -1.1(6)
C9 C10 C11 C12 179.0(4)
C10 C11 C12 C13 -0.2(6)
C11 C12 C13 N4 -178.0(4)
C11 C12 C13 C14 1.4(6)
N4 C13 C14 C15 178.1(4)
C12 C13 C14 C15 -1.4(6)
C13 C14 C15 C10 0.1(6)
C11 C10 C15 C14 1.2(6)
C9 C10 C15 C14 -179.0(4)
C8 C7 N1 S1 143.3(3)
O3 C8 N2 N3 -177.2(3)
C7 C8 N2 N3 3.2(5)
C10 C9 N3 N2 -179.0(3)
C8 N2 N3 C9 180.0(4)
C12 C13 N4 C17 2.4(6)
C14 C13 N4 C17 -177.0(4)
C12 C13 N4 C18 176.8(4)
C14 C13 N4 C18 -2.6(6)
C7 N1 S1 O1 41.3(4)
C7 N1 S1 O2 171.1(3)
C7 N1 S1 C1 -73.6(3)
C2 C1 S1 O1 -16.5(4)
C6 C1 S1 O1 164.9(3)
C2 C1 S1 O2 -146.8(3)
C6 C1 S1 O2 34.6(4)
C2 C1 S1 N1 98.4(3)
C6 C1 S1 N1 -80.2(3)

_cod_database_fobs_code 2021327
